data_4123835
loop_
_publ_author_name
'Xu, Hao'
'Hu, Jiang-Lin'
'Wang, Lijia'
'Liao, Saihu'
'Tang, Yong'

_publ_section_title
;
 Asymmetric Annulation of Donor-Acceptor Cyclopropanes with Dienes.
;
_journal_issue 25
_journal_name_full 'Journal of the American Chemical Society'
_journal_page_first 8006
_journal_page_last 8009
_journal_paper_doi 10.1021/jacs.5b04429
_journal_volume 137
_journal_year 2015
_chemical_formula_sum 'C55 H68 O6 Si'
_chemical_formula_weight 853.18
_chemical_name_systematic
; 
 ? 
;
_space_group_crystal_system monoclinic
_space_group_IT_number 14
_space_group_name_Hall '-P 2yn'
_space_group_name_H-M_alt 'P 1 21/n 1'
_symmetry_space_group_name_Hall '-P 2yn'
_symmetry_space_group_name_H-M 'P 1 21/n 1'
_atom_sites_solution_hydrogens geom
_audit_creation_method SHELXL-2013
_cell_angle_alpha 90
_cell_angle_beta 94.782(2)
_cell_angle_gamma 90
_cell_formula_units_Z 4
_cell_length_a 15.9620(13)
_cell_length_b 14.8361(12)
_cell_length_c 20.3317(17)
_cell_measurement_reflns_used 3100
_cell_measurement_temperature 293(2)
_cell_measurement_theta_max 40.186
_cell_measurement_theta_min 4.358
_cell_volume 4798.1(7)
_computing_cell_refinement 'Bruker SMART'
_computing_data_collection 'Bruker SMART'
_computing_data_reduction 'Bruker SHELXTL'
_computing_molecular_graphics 'Bruker SHELXTL'
_computing_publication_material 'Bruker SHELXTL'
_computing_structure_refinement 'SHELXL-2013 (Sheldrick, 2013)'
_computing_structure_solution 'Bruker SHELXTL'
_diffrn_ambient_temperature 293(2)
_diffrn_measured_fraction_theta_full 0.977
_diffrn_measured_fraction_theta_max 0.999
_diffrn_measurement_device_type 'CCD area detector'
_diffrn_measurement_method 'phi and omega scans'
_diffrn_radiation_type MoK\a
_diffrn_radiation_wavelength 0.71073
_diffrn_reflns_av_R_equivalents 0.0527
_diffrn_reflns_av_unetI/netI 0.0603
_diffrn_reflns_laue_measured_fraction_full 0.977
_diffrn_reflns_laue_measured_fraction_max 0.999
_diffrn_reflns_limit_h_max 18
_diffrn_reflns_limit_h_min -19
_diffrn_reflns_limit_k_max 17
_diffrn_reflns_limit_k_min -17
_diffrn_reflns_limit_l_max 24
_diffrn_reflns_limit_l_min -15
_diffrn_reflns_number 26387
_diffrn_reflns_point_group_measured_fraction_full 0.977
_diffrn_reflns_point_group_measured_fraction_max 0.999
_diffrn_reflns_theta_full 25.242
_diffrn_reflns_theta_max 25.050
_diffrn_reflns_theta_min 1.560
_exptl_absorpt_coefficient_mu 0.098
_exptl_absorpt_correction_T_max 0.7457
_exptl_absorpt_correction_T_min 0.6839
_exptl_absorpt_correction_type multi-scan
_exptl_absorpt_process_details sadabs
_exptl_crystal_colour colorless
_exptl_crystal_density_diffrn 1.181
_exptl_crystal_description prismatic
_exptl_crystal_F_000 1840
_exptl_crystal_size_max 0.211
_exptl_crystal_size_mid 0.165
_exptl_crystal_size_min 0.123
_refine_diff_density_max 0.476
_refine_diff_density_min -0.322
_refine_diff_density_rms 0.051
_refine_ls_extinction_method none
_refine_ls_goodness_of_fit_ref 1.055
_refine_ls_hydrogen_treatment constr
_refine_ls_matrix_type full
_refine_ls_number_parameters 653
_refine_ls_number_reflns 8481
_refine_ls_number_restraints 177
_refine_ls_restrained_S_all 1.095
_refine_ls_R_factor_all 0.1320
_refine_ls_R_factor_gt 0.0793
_refine_ls_shift/su_max 0.002
_refine_ls_shift/su_mean 0.000
_refine_ls_structure_factor_coef Fsqd
_refine_ls_weighting_details 'w=1/[\s^2^(Fo^2^)+(0.1342P)^2^+1.4371P] where P=(Fo^2^+2Fc^2^)/3'
_refine_ls_weighting_scheme calc
_refine_ls_wR_factor_gt 0.2184
_refine_ls_wR_factor_ref 0.2583
_reflns_Friedel_coverage 0.000
_reflns_number_gt 4825
_reflns_number_total 8481
_reflns_threshold_expression 'I > 2\s(I)'
_cod_data_source_file ja5b04429_si_007.cif
_cod_data_source_block cd214252
_cod_depositor_comments 'Adding full bibliography for 4123835--4123839.cif.'
_cod_database_code 4123835
_shelx_space_group_comment
; 
The symmetry employed for this shelxl refinement is uniquely defined 
by the following loop, which should always be used as a source of 
symmetry information in preference to the above space-group names. 
They are only intended as comments. 
;
_shelxl_version_number 2013-4

loop_
_space_group_symop_operation_xyz
'x, y, z'
'-x+1/2, y+1/2, -z+1/2'
'-x, -y, -z'
'x-1/2, -y-1/2, z-1/2'

loop_
_atom_site_label
_atom_site_type_symbol
_atom_site_fract_x
_atom_site_fract_y
_atom_site_fract_z
_atom_site_U_iso_or_equiv
_atom_site_adp_type
_atom_site_occupancy
_atom_site_site_symmetry_order
_atom_site_calc_flag
_atom_site_refinement_flags_posn
_atom_site_refinement_flags_adp
_atom_site_refinement_flags_occupancy
_atom_site_disorder_assembly
_atom_site_disorder_group
Si1 Si 1.12157(6) 0.51811(6) 0.19504(5) 0.0528(3) Uani 1 1 d . . . . .
O1 O 1.11249(16) 0.43188(15) 0.24430(13) 0.0610(7) Uani 1 1 d . . . . .
O2 O 0.8895(3) 0.1534(3) -0.09574(17) 0.1163(14) Uani 1 1 d . . . . .
O3 O 0.8514(2) 0.3319(2) 0.25165(16) 0.0902(10) Uani 1 1 d . . . . .
O4 O 0.90283(15) 0.33065(15) 0.35597(13) 0.0575(6) Uani 1 1 d . . . . .
O5 O 0.8369(2) 0.1476(2) 0.3520(2) 0.1072(13) Uani 1 1 d . . . . .
O6 O 0.93868(19) 0.05831(17) 0.32332(14) 0.0780(9) Uani 1 1 d D . . . .
C1 C 1.0362(2) 0.2173(2) 0.31684(17) 0.0489(8) Uani 1 1 d . . . . .
H1 H 1.0677 0.1689 0.2972 0.059 Uiso 1 1 calc R U . . .
C2 C 1.0516(2) 0.2087(3) 0.39202(19) 0.0628(10) Uani 1 1 d . . . . .
H2A H 1.0054 0.2347 0.4137 0.075 Uiso 1 1 calc R U . . .
H2B H 1.0578 0.1460 0.4050 0.075 Uiso 1 1 calc R U . . .
C3 C 1.1323(3) 0.2604(3) 0.4098(2) 0.0706(11) Uani 1 1 d . . . . .
H3A H 1.1810 0.2228 0.4045 0.085 Uiso 1 1 calc R U . . .
H3B H 1.1346 0.2817 0.4550 0.085 Uiso 1 1 calc R U . . .
C4 C 1.1289(2) 0.3391(3) 0.36154(18) 0.0605(10) Uani 1 1 d . . . . .
H4A H 1.1024 0.3911 0.3799 0.073 Uiso 1 1 calc R U . . .
H4B H 1.1850 0.3558 0.3510 0.073 Uiso 1 1 calc R U . . .
C5 C 1.0779(2) 0.3054(2) 0.30147(17) 0.0469(8) Uani 1 1 d . . . . .
C6 C 1.0697(2) 0.3510(2) 0.24485(18) 0.0486(8) Uani 1 1 d . . . . .
C7 C 1.0213(2) 0.3258(2) 0.18083(18) 0.0552(9) Uani 1 1 d . . . . .
H7A H 1.0524 0.3467 0.1448 0.066 Uiso 1 1 calc R U . . .
H7B H 0.9681 0.3577 0.1780 0.066 Uiso 1 1 calc R U . . .
C8 C 1.0032(2) 0.2250(2) 0.17084(17) 0.0486(8) Uani 1 1 d . . . . .
H8 H 1.0565 0.1932 0.1811 0.058 Uiso 1 1 calc R U . . .
C9 C 0.9389(2) 0.1829(2) 0.21430(18) 0.0542(9) Uani 1 1 d . . . . .
H9A H 0.9447 0.1179 0.2121 0.065 Uiso 1 1 calc R U . . .
H9B H 0.8831 0.1977 0.1947 0.065 Uiso 1 1 calc R U . . .
C10 C 0.9432(2) 0.2098(2) 0.28802(18) 0.0508(9) Uani 1 1 d . . . . .
C11 C 0.8935(2) 0.2966(3) 0.2954(2) 0.0556(9) Uani 1 1 d . . . . .
C12 C 0.8590(3) 0.4141(3) 0.3690(2) 0.0730(12) Uani 1 1 d . . . . .
H12 H 0.8618 0.4552 0.3315 0.088 Uiso 1 1 calc R U . . .
C13 C 0.7687(3) 0.3954(4) 0.3795(3) 0.1070(16) Uani 1 1 d . U . . .
H13 H 0.7412 0.3644 0.3410 0.128 Uiso 1 1 calc R U . . .
C14 C 0.7635(4) 0.3389(4) 0.4404(3) 0.119(2) Uani 1 1 d . . . . .
H14A H 0.7051 0.3261 0.4467 0.143 Uiso 1 1 calc R U . . .
H14B H 0.7921 0.2820 0.4351 0.143 Uiso 1 1 calc R U . . .
C15 C 0.8032(5) 0.3873(4) 0.4992(3) 0.121(2) Uani 1 1 d . . . . .
H15 H 0.7983 0.3499 0.5385 0.145 Uiso 1 1 calc R U . . .
C16 C 0.7593(4) 0.4794(4) 0.5091(3) 0.1124(19) Uani 1 1 d . . . . .
H16A H 0.7001 0.4701 0.5147 0.135 Uiso 1 1 calc R U . . .
H16B H 0.7849 0.5093 0.5482 0.135 Uiso 1 1 calc R U . . .
C17 C 0.7691(4) 0.5354(4) 0.4497(3) 0.1217(18) Uani 1 1 d . U . . .
H17 H 0.7435 0.5947 0.4550 0.146 Uiso 1 1 calc R U . . .
C18 C 0.8631(4) 0.5461(4) 0.4405(4) 0.138(3) Uani 1 1 d . . . . .
H18A H 0.8700 0.5841 0.4024 0.165 Uiso 1 1 calc R U . . .
H18B H 0.8910 0.5753 0.4790 0.165 Uiso 1 1 calc R U . . .
C19 C 0.9022(3) 0.4573(3) 0.4308(3) 0.0962(18) Uani 1 1 d . . . . .
H19 H 0.9621 0.4656 0.4249 0.115 Uiso 1 1 calc R U . . .
C20 C 0.8932(4) 0.4001(5) 0.4897(3) 0.115(2) Uani 1 1 d . . . . .
H20A H 0.9195 0.3421 0.4838 0.138 Uiso 1 1 calc R U . . .
H20B H 0.9212 0.4286 0.5284 0.138 Uiso 1 1 calc R U . . .
C21 C 0.7278(4) 0.4886(5) 0.3879(3) 0.1270(17) Uani 1 1 d . U . . .
H21A H 0.7347 0.5255 0.3493 0.152 Uiso 1 1 calc R U . . .
H21B H 0.6680 0.4813 0.3920 0.152 Uiso 1 1 calc R U . . .
C22 C 0.8987(3) 0.1365(3) 0.3241(2) 0.0647(11) Uani 1 1 d . . . . .
C23 C 0.9198(6) -0.0141(5) 0.3693(5) 0.0809(17) Uani 0.6 1 d D U P A 1
H23 H 0.8979 0.0110 0.4091 0.097 Uiso 0.6 1 calc R U P A 1
C24 C 1.0021(7) -0.0694(7) 0.3877(4) 0.0895(17) Uani 0.6 1 d D U P A 1
H24 H 1.0466 -0.0310 0.4087 0.107 Uiso 0.6 1 calc R U P A 1
C25 C 1.0304(6) -0.1162(5) 0.3306(4) 0.0815(16) Uani 0.6 1 d D U P A 1
H25A H 1.0808 -0.1503 0.3442 0.098 Uiso 0.6 1 calc R U P A 1
H25B H 1.0451 -0.0720 0.2983 0.098 Uiso 0.6 1 calc R U P A 1
C26 C 0.9669(6) -0.1776(6) 0.2995(4) 0.0875(16) Uani 0.6 1 d D U P A 1
H26 H 0.9892 -0.2073 0.2616 0.105 Uiso 0.6 1 calc R U P A 1
C27 C 0.8958(7) -0.1220(6) 0.2769(5) 0.094(2) Uani 0.6 1 d D U P A 1
H27A H 0.8540 -0.1598 0.2531 0.113 Uiso 0.6 1 calc R U P A 1
H27B H 0.9144 -0.0779 0.2460 0.113 Uiso 0.6 1 calc R U P A 1
C28 C 0.8540(6) -0.0720(6) 0.3316(5) 0.0921(16) Uani 0.6 1 d D U P A 1
H28 H 0.8066 -0.0354 0.3132 0.110 Uiso 0.6 1 calc R U P A 1
C29 C 0.8245(6) -0.1441(6) 0.3795(5) 0.0991(18) Uani 0.6 1 d D U P A 1
H29A H 0.7817 -0.1821 0.3572 0.119 Uiso 0.6 1 calc R U P A 1
H29B H 0.8011 -0.1154 0.4168 0.119 Uiso 0.6 1 calc R U P A 1
C30 C 0.9029(7) -0.2013(6) 0.4035(5) 0.0956(17) Uani 0.6 1 d D U P A 1
H30 H 0.8863 -0.2472 0.4345 0.115 Uiso 0.6 1 calc R U P A 1
C31 C 0.9412(6) -0.2470(5) 0.3465(4) 0.0927(17) Uani 0.6 1 d D U P A 1
H31A H 0.9897 -0.2821 0.3630 0.111 Uiso 0.6 1 calc R U P A 1
H31B H 0.9005 -0.2876 0.3242 0.111 Uiso 0.6 1 calc R U P A 1
C32 C 0.9721(7) -0.1420(6) 0.4378(4) 0.1019(18) Uani 0.6 1 d D U P A 1
H32A H 1.0194 -0.1793 0.4539 0.122 Uiso 0.6 1 calc R U P A 1
H32B H 0.9509 -0.1118 0.4753 0.122 Uiso 0.6 1 calc R U P A 1
C23' C 0.8797(10) -0.0170(9) 0.3387(8) 0.102(3) Uani 0.4 1 d D U P A 2
H23' H 0.8219 0.0057 0.3371 0.122 Uiso 0.4 1 calc R U P A 2
C24' C 0.9095(9) -0.0419(9) 0.4080(8) 0.107(2) Uani 0.4 1 d D U P A 2
H24' H 0.9033 0.0098 0.4373 0.128 Uiso 0.4 1 calc R U P A 2
C25' C 0.9942(11) -0.0711(12) 0.4133(9) 0.110(3) Uani 0.4 1 d D U P A 2
H25C H 1.0108 -0.0834 0.4594 0.132 Uiso 0.4 1 calc R U P A 2
H25D H 1.0289 -0.0218 0.3999 0.132 Uiso 0.4 1 calc R U P A 2
C26' C 1.0130(10) -0.1517(8) 0.3745(7) 0.112(2) Uani 0.4 1 d D U P A 2
H26' H 1.0726 -0.1681 0.3798 0.134 Uiso 0.4 1 calc R U P A 2
C27' C 0.9833(10) -0.1291(12) 0.3030(8) 0.111(3) Uani 0.4 1 d D U P A 2
H27C H 0.9907 -0.1818 0.2758 0.133 Uiso 0.4 1 calc R U P A 2
H27D H 1.0183 -0.0813 0.2877 0.133 Uiso 0.4 1 calc R U P A 2
C28' C 0.8841(10) -0.0972(10) 0.2933(11) 0.109(2) Uani 0.4 1 d D U P A 2
H28' H 0.8648 -0.0837 0.2473 0.130 Uiso 0.4 1 calc R U P A 2
C29' C 0.8388(10) -0.1764(9) 0.3214(8) 0.113(3) Uani 0.4 1 d D U P A 2
H29C H 0.7789 -0.1642 0.3168 0.136 Uiso 0.4 1 calc R U P A 2
H29D H 0.8486 -0.2294 0.2951 0.136 Uiso 0.4 1 calc R U P A 2
C30' C 0.8641(10) -0.1975(13) 0.3921(8) 0.107(2) Uani 0.4 1 d D U P A 2
H30' H 0.8287 -0.2456 0.4078 0.129 Uiso 0.4 1 calc R U P A 2
C31' C 0.9564(9) -0.2253(9) 0.3994(9) 0.108(3) Uani 0.4 1 d D U P A 2
H31C H 0.9636 -0.2803 0.3746 0.129 Uiso 0.4 1 calc R U P A 2
H31D H 0.9732 -0.2376 0.4454 0.129 Uiso 0.4 1 calc R U P A 2
C32' C 0.8615(11) -0.1218(8) 0.4321(8) 0.109(2) Uani 0.4 1 d . U P A 2
H32C H 0.8846 -0.1373 0.4763 0.131 Uiso 0.4 1 calc R U P A 2
H32D H 0.8033 -0.1044 0.4347 0.131 Uiso 0.4 1 calc R U P A 2
C33 C 0.9760(2) 0.2060(2) 0.09951(18) 0.0522(9) Uani 1 1 d . . . . .
C34 C 0.9034(3) 0.2443(3) 0.0686(2) 0.0683(11) Uani 1 1 d . . . . .
H34 H 0.8718 0.2835 0.0923 0.082 Uiso 1 1 calc R U . . .
C35 C 0.8774(3) 0.2253(3) 0.0036(2) 0.0792(13) Uani 1 1 d . . . . .
H35 H 0.8287 0.2519 -0.0158 0.095 Uiso 1 1 calc R U . . .
C36 C 0.9223(3) 0.1680(3) -0.0324(2) 0.0776(13) Uani 1 1 d . . . . .
C37 C 0.9938(4) 0.1296(3) -0.0037(2) 0.0879(14) Uani 1 1 d . . . . .
H37 H 1.0248 0.0904 -0.0278 0.105 Uiso 1 1 calc R U . . .
C38 C 1.0205(3) 0.1490(3) 0.0617(2) 0.0735(12) Uani 1 1 d . . . . .
H38 H 1.0697 0.1227 0.0804 0.088 Uiso 1 1 calc R U . . .
C39 C 0.9362(6) 0.0992(5) -0.1361(3) 0.162(3) Uani 1 1 d . . . . .
H39A H 0.9916 0.1239 -0.1375 0.243 Uiso 1 1 calc R U . . .
H39B H 0.9087 0.0976 -0.1799 0.243 Uiso 1 1 calc R U . . .
H39C H 0.9401 0.0392 -0.1185 0.243 Uiso 1 1 calc R U . . .
C40 C 1.0176(2) 0.5729(2) 0.1779(2) 0.0608(10) Uani 1 1 d . . . . .
C41 C 0.9510(3) 0.5492(3) 0.2134(2) 0.0738(12) Uani 1 1 d . . . . .
H41 H 0.9586 0.5039 0.2449 0.089 Uiso 1 1 calc R U . . .
C42 C 0.8732(3) 0.5906(3) 0.2038(3) 0.0876(14) Uani 1 1 d . . . . .
H42 H 0.8290 0.5714 0.2274 0.105 Uiso 1 1 calc R U . . .
C43 C 0.8618(3) 0.6576(4) 0.1611(4) 0.112(2) Uani 1 1 d . . . . .
H43 H 0.8092 0.6845 0.1541 0.135 Uiso 1 1 calc R U . . .
C44 C 0.9263(4) 0.6876(4) 0.1273(4) 0.123(2) Uani 1 1 d . . . . .
H44 H 0.9187 0.7369 0.0991 0.148 Uiso 1 1 calc R U . . .
C45 C 1.0027(3) 0.6449(3) 0.1349(3) 0.0980(17) Uani 1 1 d . . . . .
H45 H 1.0459 0.6648 0.1105 0.118 Uiso 1 1 calc R U . . .
C46 C 1.1658(3) 0.4798(3) 0.1175(2) 0.0768(12) Uani 1 1 d . . . . .
C47 C 1.1361(6) 0.5120(5) 0.0553(3) 0.162(3) Uani 1 1 d . . . . .
H47 H 1.0927 0.5540 0.0514 0.195 Uiso 1 1 calc R U . . .
C48 C 1.1717(10) 0.4808(6) -0.0012(4) 0.248(7) Uani 1 1 d . . . . .
H48 H 1.1540 0.5050 -0.0422 0.297 Uiso 1 1 calc R U . . .
C49 C 1.2318(8) 0.4156(8) 0.0034(6) 0.191(5) Uani 1 1 d . . . . .
H49 H 1.2556 0.3960 -0.0343 0.229 Uiso 1 1 calc R U . . .
C50 C 1.2571(4) 0.3790(7) 0.0635(5) 0.170(4) Uani 1 1 d . . . . .
H50 H 1.2974 0.3336 0.0670 0.203 Uiso 1 1 calc R U . . .
C51 C 1.2223(4) 0.4102(5) 0.1182(3) 0.130(2) Uani 1 1 d . . . . .
H51 H 1.2379 0.3825 0.1584 0.156 Uiso 1 1 calc R U . . .
C52 C 1.1952(3) 0.5955(3) 0.2454(2) 0.0723(12) Uani 1 1 d . . . . .
C53 C 1.1560(4) 0.6208(4) 0.3086(3) 0.124(2) Uani 1 1 d . . . . .
H53A H 1.1929 0.6610 0.3342 0.186 Uiso 1 1 calc R U . . .
H53B H 1.1475 0.5673 0.3338 0.186 Uiso 1 1 calc R U . . .
H53C H 1.1029 0.6499 0.2978 0.186 Uiso 1 1 calc R U . . .
C54 C 1.2106(4) 0.6817(4) 0.2075(3) 0.130(2) Uani 1 1 d . . . . .
H54A H 1.1580 0.7116 0.1963 0.194 Uiso 1 1 calc R U . . .
H54B H 1.2365 0.6671 0.1679 0.194 Uiso 1 1 calc R U . . .
H54C H 1.2470 0.7208 0.2345 0.194 Uiso 1 1 calc R U . . .
C55 C 1.2792(3) 0.5475(4) 0.2633(4) 0.136(3) Uani 1 1 d . . . . .
H55A H 1.3126 0.5827 0.2953 0.205 Uiso 1 1 calc R U . . .
H55B H 1.3088 0.5407 0.2244 0.205 Uiso 1 1 calc R U . . .
H55C H 1.2688 0.4893 0.2815 0.205 Uiso 1 1 calc R U . . .

loop_
_atom_site_aniso_label
_atom_site_aniso_U_11
_atom_site_aniso_U_22
_atom_site_aniso_U_33
_atom_site_aniso_U_23
_atom_site_aniso_U_13
_atom_site_aniso_U_12
Si1 0.0591(6) 0.0495(6) 0.0500(6) 0.0070(5) 0.0061(5) -0.0102(4)
O1 0.0727(16) 0.0520(14) 0.0565(16) 0.0125(12) -0.0056(13) -0.0176(12)
O2 0.161(3) 0.138(3) 0.047(2) 0.005(2) -0.011(2) -0.052(3)
O3 0.097(2) 0.110(2) 0.062(2) 0.0019(18) 0.0021(18) 0.0456(19)
O4 0.0697(15) 0.0474(13) 0.0564(16) -0.0025(12) 0.0113(13) 0.0067(11)
O5 0.096(2) 0.0685(19) 0.168(4) 0.011(2) 0.077(3) -0.0069(16)
O6 0.110(2) 0.0482(15) 0.083(2) 0.0152(14) 0.0512(18) -0.0026(15)
C1 0.058(2) 0.0452(18) 0.045(2) 0.0047(16) 0.0123(17) 0.0032(15)
C2 0.077(3) 0.061(2) 0.051(2) 0.0136(19) 0.008(2) 0.0054(19)
C3 0.088(3) 0.081(3) 0.042(2) 0.007(2) 0.000(2) 0.003(2)
C4 0.065(2) 0.068(2) 0.047(2) -0.0006(19) 0.0015(19) -0.0101(19)
C5 0.0491(18) 0.0482(18) 0.044(2) 0.0034(16) 0.0056(16) 0.0013(15)
C6 0.0506(19) 0.0443(18) 0.051(2) 0.0034(16) 0.0042(17) -0.0048(15)
C7 0.062(2) 0.051(2) 0.051(2) 0.0109(17) -0.0023(18) -0.0094(16)
C8 0.0538(19) 0.0464(19) 0.046(2) 0.0028(16) 0.0044(16) 0.0007(15)
C9 0.062(2) 0.050(2) 0.052(2) -0.0004(17) 0.0088(18) -0.0088(16)
C10 0.059(2) 0.0446(18) 0.050(2) 0.0021(16) 0.0137(17) -0.0018(15)
C11 0.056(2) 0.059(2) 0.052(2) 0.0070(19) 0.0099(19) 0.0017(17)
C12 0.087(3) 0.059(2) 0.077(3) 0.011(2) 0.031(2) 0.017(2)
C13 0.089(3) 0.144(4) 0.086(3) -0.045(3) -0.008(3) 0.033(3)
C14 0.140(5) 0.122(4) 0.102(4) -0.044(4) 0.050(4) -0.064(4)
C15 0.206(7) 0.089(4) 0.072(4) -0.010(3) 0.043(4) -0.028(4)
C16 0.132(5) 0.115(4) 0.095(4) -0.041(4) 0.035(4) -0.014(4)
C17 0.135(4) 0.115(4) 0.118(4) -0.025(3) 0.025(3) 0.058(3)
C18 0.155(6) 0.067(3) 0.202(7) -0.042(4) 0.080(5) -0.015(3)
C19 0.072(3) 0.075(3) 0.145(5) -0.048(3) 0.024(3) -0.017(2)
C20 0.137(5) 0.122(5) 0.081(4) -0.037(4) -0.018(4) 0.023(4)
C21 0.118(3) 0.153(4) 0.109(3) -0.029(3) 0.004(3) 0.062(3)
C22 0.070(3) 0.053(2) 0.075(3) 0.000(2) 0.027(2) -0.0076(19)
C23 0.127(4) 0.050(3) 0.071(4) 0.015(3) 0.035(3) -0.012(3)
C24 0.136(4) 0.061(3) 0.070(3) 0.022(3) 0.000(3) -0.008(3)
C25 0.115(4) 0.063(3) 0.066(3) 0.020(3) 0.006(3) 0.005(3)
C26 0.133(4) 0.062(3) 0.069(3) 0.006(3) 0.021(3) -0.001(3)
C27 0.131(4) 0.070(4) 0.082(4) 0.007(3) 0.012(3) -0.007(3)
C28 0.119(4) 0.065(3) 0.094(3) 0.012(3) 0.023(3) -0.012(3)
C29 0.130(4) 0.071(3) 0.100(4) 0.017(3) 0.032(4) -0.029(3)
C30 0.149(4) 0.064(3) 0.077(3) 0.020(3) 0.028(3) -0.020(3)
C31 0.146(4) 0.062(3) 0.073(3) 0.007(3) 0.024(3) -0.008(3)
C32 0.162(4) 0.070(3) 0.073(3) 0.021(3) 0.004(4) -0.013(3)
C23' 0.131(5) 0.062(4) 0.111(6) 0.012(4) 0.000(5) -0.005(4)
C24' 0.140(5) 0.067(4) 0.112(5) 0.012(4) 0.004(5) -0.005(4)
C25' 0.136(5) 0.076(5) 0.116(6) 0.012(5) -0.002(5) -0.011(4)
C26' 0.131(5) 0.080(4) 0.122(5) 0.009(4) -0.003(5) -0.006(4)
C27' 0.139(6) 0.077(5) 0.115(6) 0.003(5) 0.008(5) -0.010(5)
C28' 0.139(5) 0.071(4) 0.114(5) 0.009(4) -0.004(5) -0.013(4)
C29' 0.138(5) 0.076(4) 0.123(6) 0.012(4) -0.010(5) -0.018(4)
C30' 0.132(5) 0.070(4) 0.118(5) 0.023(4) -0.003(5) -0.014(4)
C31' 0.128(5) 0.073(4) 0.118(6) 0.021(4) -0.009(5) -0.009(4)
C32' 0.141(5) 0.071(4) 0.115(5) 0.024(4) 0.007(5) -0.007(4)
C33 0.060(2) 0.0486(19) 0.048(2) 0.0057(16) 0.0058(18) -0.0066(16)
C34 0.064(2) 0.077(3) 0.063(3) 0.001(2) -0.002(2) 0.001(2)
C35 0.075(3) 0.097(3) 0.063(3) 0.019(3) -0.013(2) -0.016(2)
C36 0.105(4) 0.084(3) 0.043(2) 0.008(2) 0.000(3) -0.036(3)
C37 0.120(4) 0.095(3) 0.051(3) -0.012(2) 0.018(3) 0.002(3)
C38 0.085(3) 0.087(3) 0.049(2) 0.001(2) 0.011(2) 0.013(2)
C39 0.282(10) 0.148(6) 0.055(3) -0.027(4) 0.014(5) -0.063(6)
C40 0.066(2) 0.056(2) 0.060(2) 0.0076(19) 0.004(2) -0.0095(18)
C41 0.070(3) 0.073(3) 0.079(3) 0.003(2) 0.015(2) 0.001(2)
C42 0.072(3) 0.082(3) 0.110(4) 0.005(3) 0.017(3) 0.003(2)
C43 0.076(3) 0.097(4) 0.162(6) 0.023(4) -0.006(4) 0.009(3)
C44 0.101(4) 0.106(4) 0.160(6) 0.056(4) 0.000(4) 0.015(3)
C45 0.086(3) 0.093(3) 0.115(4) 0.045(3) 0.010(3) 0.000(3)
C46 0.083(3) 0.070(3) 0.080(3) -0.001(2) 0.026(3) -0.014(2)
C47 0.287(10) 0.124(5) 0.086(4) 0.018(4) 0.075(6) 0.051(6)
C48 0.51(2) 0.139(7) 0.124(7) 0.020(6) 0.176(11) 0.052(10)
C49 0.219(11) 0.190(10) 0.185(10) -0.089(9) 0.138(9) -0.057(8)
C50 0.094(4) 0.250(11) 0.164(8) -0.119(8) 0.004(5) 0.032(5)
C51 0.095(4) 0.177(6) 0.113(5) -0.054(5) -0.012(4) 0.033(4)
C52 0.082(3) 0.065(2) 0.068(3) 0.008(2) -0.007(2) -0.024(2)
C53 0.167(6) 0.115(4) 0.087(4) -0.027(4) -0.006(4) -0.051(4)
C54 0.164(6) 0.104(4) 0.116(5) 0.033(4) -0.020(4) -0.081(4)
C55 0.089(4) 0.131(5) 0.177(7) -0.013(5) -0.055(4) -0.026(4)

loop_
_atom_type_symbol
_atom_type_description
_atom_type_scat_dispersion_real
_atom_type_scat_dispersion_imag
_atom_type_scat_source
C C 0.0033 0.0016 'International Tables Vol C Tables 4.2.6.8 and 6.1.1.4'
H H 0.0000 0.0000 'International Tables Vol C Tables 4.2.6.8 and 6.1.1.4'
O O 0.0106 0.0060 'International Tables Vol C Tables 4.2.6.8 and 6.1.1.4'
Si Si 0.0817 0.0704 'International Tables Vol C Tables 4.2.6.8 and 6.1.1.4'

loop_
_geom_angle_atom_site_label_1
_geom_angle_atom_site_label_2
_geom_angle_atom_site_label_3
_geom_angle
O1 Si1 C40 109.51(15)
O1 Si1 C46 109.69(18)
C40 Si1 C46 111.7(2)
O1 Si1 C52 103.10(16)
C40 Si1 C52 110.02(19)
C46 Si1 C52 112.5(2)
C6 O1 Si1 138.8(2)
C36 O2 C39 117.5(5)
C11 O4 C12 118.3(3)
C22 O6 C23 120.5(4)
C22 O6 C23' 109.6(7)
C5 C1 C2 103.9(3)
C5 C1 C10 114.0(3)
C2 C1 C10 116.0(3)
C5 C1 H1 107.5
C2 C1 H1 107.5
C10 C1 H1 107.5
C3 C2 C1 104.9(3)
C3 C2 H2A 110.8
C1 C2 H2A 110.8
C3 C2 H2B 110.8
C1 C2 H2B 110.8
H2A C2 H2B 108.8
C2 C3 C4 104.5(3)
C2 C3 H3A 110.8
C4 C3 H3A 110.8
C2 C3 H3B 110.8
C4 C3 H3B 110.8
H3A C3 H3B 108.9
C5 C4 C3 104.9(3)
C5 C4 H4A 110.8
C3 C4 H4A 110.8
C5 C4 H4B 110.8
C3 C4 H4B 110.8
H4A C4 H4B 108.8
C6 C5 C4 122.9(3)
C6 C5 C1 127.2(3)
C4 C5 C1 109.8(3)
C5 C6 O1 115.8(3)
C5 C6 C7 128.9(3)
O1 C6 C7 115.3(3)
C6 C7 C8 115.8(3)
C6 C7 H7A 108.3
C8 C7 H7A 108.3
C6 C7 H7B 108.3
C8 C7 H7B 108.3
H7A C7 H7B 107.4
C33 C8 C7 110.2(3)
C33 C8 C9 108.9(3)
C7 C8 C9 116.5(3)
C33 C8 H8 106.9
C7 C8 H8 106.9
C9 C8 H8 106.9
C8 C9 C10 118.3(3)
C8 C9 H9A 107.7
C10 C9 H9A 107.7
C8 C9 H9B 107.7
C10 C9 H9B 107.7
H9A C9 H9B 107.1
C22 C10 C11 106.8(3)
C22 C10 C9 107.4(3)
C11 C10 C9 109.4(3)
C22 C10 C1 109.8(3)
C11 C10 C1 113.0(3)
C9 C10 C1 110.3(3)
O3 C11 O4 122.5(4)
O3 C11 C10 124.3(4)
O4 C11 C10 113.2(3)
O4 C12 C13 110.5(4)
O4 C12 C19 108.4(4)
C13 C12 C19 109.6(4)
O4 C12 H12 109.4
C13 C12 H12 109.4
C19 C12 H12 109.4
C12 C13 C14 109.8(5)
C12 C13 C21 105.7(5)
C14 C13 C21 110.9(5)
C12 C13 H13 110.1
C14 C13 H13 110.1
C21 C13 H13 110.1
C15 C14 C13 110.1(5)
C15 C14 H14A 109.6
C13 C14 H14A 109.6
C15 C14 H14B 109.6
C13 C14 H14B 109.6
H14A C14 H14B 108.2
C20 C15 C14 108.0(5)
C20 C15 C16 110.9(5)
C14 C15 C16 111.2(6)
C20 C15 H15 108.9
C14 C15 H15 108.9
C16 C15 H15 108.9
C17 C16 C15 107.9(4)
C17 C16 H16A 110.1
C15 C16 H16A 110.1
C17 C16 H16B 110.1
C15 C16 H16B 110.1
H16A C16 H16B 108.4
C16 C17 C21 110.3(6)
C16 C17 C18 109.1(6)
C21 C17 C18 107.7(5)
C16 C17 H17 109.9
C21 C17 H17 109.9
C18 C17 H17 109.9
C19 C18 C17 110.6(5)
C19 C18 H18A 109.5
C17 C18 H18A 109.5
C19 C18 H18B 109.5
C17 C18 H18B 109.5
H18A C18 H18B 108.1
C18 C19 C20 109.4(5)
C18 C19 C12 108.5(5)
C20 C19 C12 110.9(4)
C18 C19 H19 109.4
C20 C19 H19 109.4
C12 C19 H19 109.4
C15 C20 C19 109.9(5)
C15 C20 H20A 109.7
C19 C20 H20A 109.7
C15 C20 H20B 109.7
C19 C20 H20B 109.7
H20A C20 H20B 108.2
C17 C21 C13 109.8(5)
C17 C21 H21A 109.7
C13 C21 H21A 109.7
C17 C21 H21B 109.7
C13 C21 H21B 109.7
H21A C21 H21B 108.2
O5 C22 O6 123.1(3)
O5 C22 C10 124.8(4)
O6 C22 C10 112.1(3)
O6 C23 C28 105.2(7)
O6 C23 C24 108.8(6)
C28 C23 C24 110.9(7)
O6 C23 H23 110.6
C28 C23 H23 110.6
C24 C23 H23 110.6
C25 C24 C23 111.6(8)
C25 C24 C32 108.6(8)
C23 C24 C32 102.5(8)
C25 C24 H24 111.3
C23 C24 H24 111.3
C32 C24 H24 111.3
C24 C25 C26 113.0(8)
C24 C25 H25A 109.0
C26 C25 H25A 109.0
C24 C25 H25B 109.0
C26 C25 H25B 109.0
H25A C25 H25B 107.8
C27 C26 C25 106.2(8)
C27 C26 C31 110.4(8)
C25 C26 C31 111.8(7)
C27 C26 H26 109.5
C25 C26 H26 109.5
C31 C26 H26 109.5
C26 C27 C28 114.9(8)
C26 C27 H27A 108.5
C28 C27 H27A 108.5
C26 C27 H27B 108.5
C28 C27 H27B 108.5
H27A C27 H27B 107.5
C23 C28 C27 108.4(8)
C23 C28 C29 107.9(8)
C27 C28 C29 107.2(7)
C23 C28 H28 111.1
C27 C28 H28 111.1
C29 C28 H28 111.1
C28 C29 C30 107.2(7)
C28 C29 H29A 110.3
C30 C29 H29A 110.3
C28 C29 H29B 110.3
C30 C29 H29B 110.3
H29A C29 H29B 108.5
C31 C30 C32 106.5(9)
C31 C30 C29 111.8(9)
C32 C30 C29 111.0(8)
C31 C30 H30 109.2
C32 C30 H30 109.2
C29 C30 H30 109.2
C26 C31 C30 109.4(7)
C26 C31 H31A 109.8
C30 C31 H31A 109.8
C26 C31 H31B 109.8
C30 C31 H31B 109.8
H31A C31 H31B 108.2
C30 C32 C24 110.0(7)
C30 C32 H32A 109.7
C24 C32 H32A 109.7
C30 C32 H32B 109.7
C24 C32 H32B 109.7
H32A C32 H32B 108.2
C24' C23' O6 102.9(12)
C24' C23' C28' 110.7(13)
O6 C23' C28' 113.2(12)
C24' C23' H23' 109.9
O6 C23' H23' 109.9
C28' C23' H23' 109.9
C25' C24' C23' 111.9(15)
C25' C24' C32' 104.0(13)
C23' C24' C32' 111.6(12)
C25' C24' H24' 109.7
C23' C24' H24' 109.7
C32' C24' H24' 109.7
C24' C25' C26' 116.2(15)
C24' C25' H25C 108.2
C26' C25' H25C 108.2
C24' C25' H25D 108.2
C26' C25' H25D 108.2
H25C C25' H25D 107.4
C25' C26' C27' 105.7(13)
C25' C26' C31' 104.5(13)
C27' C26' C31' 109.0(13)
C25' C26' H26' 112.4
C27' C26' H26' 112.4
C31' C26' H26' 112.4
C26' C27' C28' 113.3(14)
C26' C27' H27C 108.9
C28' C27' H27C 108.9
C26' C27' H27D 108.9
C28' C27' H27D 108.9
H27C C27' H27D 107.7
C23' C28' C29' 109.4(15)
C23' C28' C27' 104.2(14)
C29' C28' C27' 102.4(13)
C23' C28' H28' 113.3
C29' C28' H28' 113.3
C27' C28' H28' 113.3
C30' C29' C28' 115.2(14)
C30' C29' H29C 108.5
C28' C29' H29C 108.5
C30' C29' H29D 108.5
C28' C29' H29D 108.5
H29C C29' H29D 107.5
C32' C30' C29' 112.0(15)
C32' C30' C31' 103.7(14)
C29' C30' C31' 109.4(14)
C32' C30' H30' 110.5
C29' C30' H30' 110.5
C31' C30' H30' 110.5
C30' C31' C26' 111.5(12)
C30' C31' H31C 109.3
C26' C31' H31C 109.3
C30' C31' H31D 109.3
C26' C31' H31D 109.3
H31C C31' H31D 108.0
C30' C32' C24' 113.7(14)
C30' C32' H32C 108.8
C24' C32' H32C 108.8
C30' C32' H32D 108.8
C24' C32' H32D 108.8
H32C C32' H32D 107.7
C38 C33 C34 116.6(4)
C38 C33 C8 122.1(3)
C34 C33 C8 121.4(3)
C35 C34 C33 121.4(4)
C35 C34 H34 119.3
C33 C34 H34 119.3
C36 C35 C34 120.8(4)
C36 C35 H35 119.6
C34 C35 H35 119.6
C37 C36 C35 119.2(4)
C37 C36 O2 125.4(5)
C35 C36 O2 115.4(5)
C36 C37 C38 120.2(4)
C36 C37 H37 119.9
C38 C37 H37 119.9
C33 C38 C37 121.8(4)
C33 C38 H38 119.1
C37 C38 H38 119.1
O2 C39 H39A 109.5
O2 C39 H39B 109.5
H39A C39 H39B 109.5
O2 C39 H39C 109.5
H39A C39 H39C 109.5
H39B C39 H39C 109.5
C41 C40 C45 115.2(4)
C41 C40 Si1 120.4(3)
C45 C40 Si1 124.0(3)
C40 C41 C42 122.3(4)
C40 C41 H41 118.8
C42 C41 H41 118.8
C43 C42 C41 119.9(5)
C43 C42 H42 120.1
C41 C42 H42 120.1
C42 C43 C44 120.7(5)
C42 C43 H43 119.7
C44 C43 H43 119.7
C43 C44 C45 119.7(5)
C43 C44 H44 120.2
C45 C44 H44 120.2
C44 C45 C40 122.1(5)
C44 C45 H45 119.0
C40 C45 H45 119.0
C51 C46 C47 116.1(5)
C51 C46 Si1 121.0(4)
C47 C46 Si1 122.4(4)
C46 C47 C48 119.9(8)
C46 C47 H47 120.0
C48 C47 H47 120.0
C49 C48 C47 120.7(10)
C49 C48 H48 119.6
C47 C48 H48 119.6
C48 C49 C50 119.8(7)
C48 C49 H49 120.1
C50 C49 H49 120.1
C51 C50 C49 118.9(8)
C51 C50 H50 120.5
C49 C50 H50 120.5
C50 C51 C46 124.1(8)
C50 C51 H51 118.0
C46 C51 H51 118.0
C53 C52 C54 108.3(5)
C53 C52 C55 109.0(5)
C54 C52 C55 109.5(4)
C53 C52 Si1 109.1(3)
C54 C52 Si1 110.9(3)
C55 C52 Si1 109.9(3)
C52 C53 H53A 109.5
C52 C53 H53B 109.5
H53A C53 H53B 109.5
C52 C53 H53C 109.5
H53A C53 H53C 109.5
H53B C53 H53C 109.5
C52 C54 H54A 109.5
C52 C54 H54B 109.5
H54A C54 H54B 109.5
C52 C54 H54C 109.5
H54A C54 H54C 109.5
H54B C54 H54C 109.5
C52 C55 H55A 109.5
C52 C55 H55B 109.5
H55A C55 H55B 109.5
C52 C55 H55C 109.5
H55A C55 H55C 109.5
H55B C55 H55C 109.5

loop_
_geom_bond_atom_site_label_1
_geom_bond_atom_site_label_2
_geom_bond_distance
Si1 O1 1.639(2)
Si1 C40 1.855(4)
Si1 C46 1.868(5)
Si1 C52 1.883(4)
O1 C6 1.381(4)
O2 C36 1.366(5)
O2 C39 1.406(8)
O3 C11 1.192(4)
O4 C11 1.327(4)
O4 C12 1.457(4)
O5 C22 1.191(4)
O6 C22 1.324(5)
O6 C23 1.472(7)
O6 C23' 1.510(13)
C1 C5 1.512(5)
C1 C2 1.533(5)
C1 C10 1.554(5)
C1 H1 0.9800
C2 C3 1.516(6)
C2 H2A 0.9700
C2 H2B 0.9700
C3 C4 1.523(5)
C3 H3A 0.9700
C3 H3B 0.9700
C4 C5 1.497(5)
C4 H4A 0.9700
C4 H4B 0.9700
C5 C6 1.332(5)
C6 C7 1.505(5)
C7 C8 1.533(5)
C7 H7A 0.9700
C7 H7B 0.9700
C8 C33 1.505(5)
C8 C9 1.541(5)
C8 H8 0.9800
C9 C10 1.547(5)
C9 H9A 0.9700
C9 H9B 0.9700
C10 C22 1.520(5)
C10 C11 1.526(5)
C12 C13 1.500(7)
C12 C19 1.524(7)
C12 H12 0.9800
C13 C14 1.504(8)
C13 C21 1.544(8)
C13 H13 0.9800
C14 C15 1.490(8)
C14 H14A 0.9700
C14 H14B 0.9700
C15 C20 1.479(9)
C15 C16 1.556(8)
C15 H15 0.9800
C16 C17 1.485(8)
C16 H16A 0.9700
C16 H16B 0.9700
C17 C21 1.535(9)
C17 C18 1.536(8)
C17 H17 0.9800
C18 C19 1.478(7)
C18 H18A 0.9700
C18 H18B 0.9700
C19 C20 1.484(8)
C19 H19 0.9800
C20 H20A 0.9700
C20 H20B 0.9700
C21 H21A 0.9700
C21 H21B 0.9700
C23 C28 1.516(13)
C23 C24 1.568(12)
C23 H23 0.9800
C24 C25 1.457(11)
C24 C32 1.583(12)
C24 H24 0.9800
C25 C26 1.468(11)
C25 H25A 0.9700
C25 H25B 0.9700
C26 C27 1.446(11)
C26 C31 1.486(10)
C26 H26 0.9800
C27 C28 1.536(11)
C27 H27A 0.9700
C27 H27B 0.9700
C28 C29 1.545(10)
C28 H28 0.9800
C29 C30 1.556(12)
C29 H29A 0.9700
C29 H29B 0.9700
C30 C31 1.514(11)
C30 C32 1.535(12)
C30 H30 0.9800
C31 H31A 0.9700
C31 H31B 0.9700
C32 H32A 0.9700
C32 H32B 0.9700
C23' C24' 1.496(15)
C23' C28' 1.51(2)
C23' H23' 0.9800
C24' C25' 1.416(15)
C24' C32' 1.514(19)
C24' H24' 0.9800
C25' C26' 1.477(16)
C25' H25C 0.9700
C25' H25D 0.9700
C26' C27' 1.526(15)
C26' C31' 1.530(15)
C26' H26' 0.9800
C27' C28' 1.649(16)
C27' H27C 0.9700
C27' H27D 0.9700
C28' C29' 1.516(15)
C28' H28' 0.9800
C29' C30' 1.493(16)
C29' H29C 0.9700
C29' H29D 0.9700
C30' C32' 1.39(2)
C30' C31' 1.526(15)
C30' H30' 0.9800
C31' H31C 0.9700
C31' H31D 0.9700
C32' H32C 0.9700
C32' H32D 0.9700
C33 C38 1.379(5)
C33 C34 1.392(5)
C34 C35 1.381(6)
C34 H34 0.9300
C35 C36 1.363(7)
C35 H35 0.9300
C36 C37 1.363(7)
C37 C38 1.392(6)
C37 H37 0.9300
C38 H38 0.9300
C39 H39A 0.9600
C39 H39B 0.9600
C39 H39C 0.9600
C40 C41 1.380(5)
C40 C45 1.388(6)
C41 C42 1.385(6)
C41 H41 0.9300
C42 C43 1.323(7)
C42 H42 0.9300
C43 C44 1.360(7)
C43 H43 0.9300
C44 C45 1.372(7)
C44 H44 0.9300
C45 H45 0.9300
C46 C51 1.370(7)
C46 C47 1.398(8)
C47 C48 1.402(10)
C47 H47 0.9300
C48 C49 1.360(15)
C48 H48 0.9300
C49 C50 1.368(14)
C49 H49 0.9300
C50 C51 1.365(9)
C50 H50 0.9300
C51 H51 0.9300
C52 C53 1.523(7)
C52 C54 1.524(6)
C52 C55 1.535(7)
C53 H53A 0.9600
C53 H53B 0.9600
C53 H53C 0.9600
C54 H54A 0.9600
C54 H54B 0.9600
C54 H54C 0.9600
C55 H55A 0.9600
C55 H55B 0.9600
C55 H55C 0.9600

loop_
_geom_hbond_atom_site_label_D
_geom_hbond_atom_site_label_H
_geom_hbond_atom_site_label_A
_geom_hbond_distance_DH
_geom_hbond_distance_HA
_geom_hbond_distance_DA
_geom_hbond_angle_DHA
C7 H7B O3 0.97 2.51 3.175(5) 125.3
C7 H7B O3 0.97 2.51 3.175(5) 125.3
C7 H7B O3 0.97 2.51 3.175(5) 125.3
C7 H7B O3 0.97 2.51 3.175(5) 125.3
C7 H7B O3 0.97 2.51 3.175(5) 125.3
C7 H7B O3 0.97 2.51 3.175(5) 125.3
C7 H7B O3 0.97 2.51 3.175(5) 125.3

loop_
_geom_torsion_atom_site_label_1
_geom_torsion_atom_site_label_2
_geom_torsion_atom_site_label_3
_geom_torsion_atom_site_label_4
_geom_torsion
C40 Si1 O1 C6 60.7(4)
C46 Si1 O1 C6 -62.2(4)
C52 Si1 O1 C6 177.8(4)
C5 C1 C2 C3 -27.7(4)
C10 C1 C2 C3 -153.8(3)
C1 C2 C3 C4 35.2(4)
C2 C3 C4 C5 -28.6(4)
C3 C4 C5 C6 -171.2(3)
C3 C4 C5 C1 11.4(4)
C2 C1 C5 C6 -167.3(3)
C10 C1 C5 C6 -40.0(5)
C2 C1 C5 C4 10.1(4)
C10 C1 C5 C4 137.3(3)
C4 C5 C6 O1 0.8(5)
C1 C5 C6 O1 177.8(3)
C4 C5 C6 C7 179.7(3)
C1 C5 C6 C7 -3.3(6)
Si1 O1 C6 C5 -174.0(3)
Si1 O1 C6 C7 7.0(5)
C5 C6 C7 C8 -22.2(5)
O1 C6 C7 C8 156.8(3)
C6 C7 C8 C33 -164.8(3)
C6 C7 C8 C9 70.4(4)
C33 C8 C9 C10 -167.7(3)
C7 C8 C9 C10 -42.3(5)
C8 C9 C10 C22 -159.1(3)
C8 C9 C10 C11 85.4(4)
C8 C9 C10 C1 -39.4(4)
C5 C1 C10 C22 -160.9(3)
C2 C1 C10 C22 -40.1(4)
C5 C1 C10 C11 -41.8(4)
C2 C1 C10 C11 79.0(4)
C5 C1 C10 C9 81.0(3)
C2 C1 C10 C9 -158.3(3)
C12 O4 C11 O3 0.6(5)
C12 O4 C11 C10 179.5(3)
C22 C10 C11 O3 -108.9(4)
C9 C10 C11 O3 7.0(5)
C1 C10 C11 O3 130.3(4)
C22 C10 C11 O4 72.3(4)
C9 C10 C11 O4 -171.8(3)
C1 C10 C11 O4 -48.6(4)
C11 O4 C12 C13 80.3(4)
C11 O4 C12 C19 -159.6(3)
O4 C12 C13 C14 64.2(5)
C19 C12 C13 C14 -55.2(5)
O4 C12 C13 C21 -176.1(4)
C19 C12 C13 C21 64.4(5)
C12 C13 C14 C15 60.2(6)
C21 C13 C14 C15 -56.3(7)
C13 C14 C15 C20 -62.9(7)
C13 C14 C15 C16 58.9(7)
C20 C15 C16 C17 59.0(7)
C14 C15 C16 C17 -61.1(7)
C15 C16 C17 C21 60.4(6)
C15 C16 C17 C18 -57.7(7)
C16 C17 C18 C19 60.8(7)
C21 C17 C18 C19 -58.9(8)
C17 C18 C19 C20 -60.4(8)
C17 C18 C19 C12 60.7(7)
O4 C12 C19 C18 174.6(4)
C13 C12 C19 C18 -64.7(6)
O4 C12 C19 C20 -65.2(5)
C13 C12 C19 C20 55.5(5)
C14 C15 C20 C19 62.4(6)
C16 C15 C20 C19 -59.6(6)
C18 C19 C20 C15 60.1(6)
C12 C19 C20 C15 -59.5(5)
C16 C17 C21 C13 -59.1(7)
C18 C17 C21 C13 59.9(7)
C12 C13 C21 C17 -63.0(6)
C14 C13 C21 C17 55.9(7)
C23 O6 C22 O5 -13.8(8)
C23' O6 C22 O5 21.2(8)
C23 O6 C22 C10 163.7(5)
C23' O6 C22 C10 -161.3(7)
C11 C10 C22 O5 0.2(6)
C9 C10 C22 O5 -117.0(5)
C1 C10 C22 O5 123.0(5)
C11 C10 C22 O6 -177.3(3)
C9 C10 C22 O6 65.5(4)
C1 C10 C22 O6 -54.5(4)
C22 O6 C23 C28 93.8(7)
C23' O6 C23 C28 14.5(13)
C22 O6 C23 C24 -147.4(6)
C23' O6 C23 C24 133.3(17)
O6 C23 C24 C25 -65.1(9)
C28 C23 C24 C25 50.1(10)
O6 C23 C24 C32 178.9(6)
C28 C23 C24 C32 -65.9(9)
C23 C24 C25 C26 -57.7(10)
C32 C24 C25 C26 54.6(11)
C24 C25 C26 C27 62.1(9)
C24 C25 C26 C31 -58.4(10)
C25 C26 C27 C28 -62.5(10)
C31 C26 C27 C28 58.9(11)
O6 C23 C28 C27 69.9(8)
C24 C23 C28 C27 -47.5(9)
O6 C23 C28 C29 -174.3(6)
C24 C23 C28 C29 68.3(9)
C26 C27 C28 C23 57.5(10)
C26 C27 C28 C29 -58.8(11)
C23 C28 C29 C30 -60.7(10)
C27 C28 C29 C30 55.9(10)
C28 C29 C30 C31 -59.9(10)
C28 C29 C30 C32 58.8(10)
C27 C26 C31 C30 -56.8(11)
C25 C26 C31 C30 61.2(11)
C32 C30 C31 C26 -61.9(11)
C29 C30 C31 C26 59.5(11)
C31 C30 C32 C24 60.3(10)
C29 C30 C32 C24 -61.6(10)
C25 C24 C32 C30 -56.9(11)
C23 C24 C32 C30 61.3(10)
C22 O6 C23' C24' -105.5(10)
C23 O6 C23' C24' 10.4(10)
C22 O6 C23' C28' 134.9(11)
C23 O6 C23' C28' -109(2)
O6 C23' C24' C25' -60.1(15)
C28' C23' C24' C25' 61.1(17)
O6 C23' C24' C32' -176.3(11)
C28' C23' C24' C32' -55.0(17)
C23' C24' C25' C26' -61(2)
C32' C24' C25' C26' 59.9(19)
C24' C25' C26' C27' 56.4(19)
C24' C25' C26' C31' -58.6(19)
C25' C26' C27' C28' -54.7(17)
C31' C26' C27' C28' 57.1(17)
C24' C23' C28' C29' 52.3(18)
O6 C23' C28' C29' 167.2(12)
C24' C23' C28' C27' -56.7(16)
O6 C23' C28' C27' 58.3(15)
C26' C27' C28' C23' 57.4(16)
C26' C27' C28' C29' -56.6(18)
C23' C28' C29' C30' -50.6(19)
C27' C28' C29' C30' 59.6(19)
C28' C29' C30' C32' 51(2)
C28' C29' C30' C31' -63.4(19)
C32' C30' C31' C26' -62.1(18)
C29' C30' C31' C26' 57.6(18)
C25' C26' C31' C30' 56.6(18)
C27' C26' C31' C30' -56.0(18)
C29' C30' C32' C24' -52.0(19)
C31' C30' C32' C24' 65.9(17)
C25' C24' C32' C30' -65.0(18)
C23' C24' C32' C30' 55.8(19)
C7 C8 C33 C38 119.3(4)
C9 C8 C33 C38 -111.8(4)
C7 C8 C33 C34 -61.9(4)
C9 C8 C33 C34 67.1(4)
C38 C33 C34 C35 0.5(6)
C8 C33 C34 C35 -178.5(3)
C33 C34 C35 C36 0.1(6)
C34 C35 C36 C37 -0.3(7)
C34 C35 C36 O2 179.0(4)
C39 O2 C36 C37 -4.6(7)
C39 O2 C36 C35 176.2(4)
C35 C36 C37 C38 -0.1(7)
O2 C36 C37 C38 -179.3(4)
C34 C33 C38 C37 -0.8(6)
C8 C33 C38 C37 178.1(4)
C36 C37 C38 C33 0.6(7)
O1 Si1 C40 C41 10.5(4)
C46 Si1 C40 C41 132.2(4)
C52 Si1 C40 C41 -102.2(4)
O1 Si1 C40 C45 -176.2(4)
C46 Si1 C40 C45 -54.5(5)
C52 Si1 C40 C45 71.1(5)
C45 C40 C41 C42 3.9(7)
Si1 C40 C41 C42 177.7(4)
C40 C41 C42 C43 -2.5(8)
C41 C42 C43 C44 -1.3(9)
C42 C43 C44 C45 3.5(10)
C43 C44 C45 C40 -1.9(10)
C41 C40 C45 C44 -1.6(8)
Si1 C40 C45 C44 -175.2(5)
O1 Si1 C46 C51 -33.1(5)
C40 Si1 C46 C51 -154.7(4)
C52 Si1 C46 C51 81.0(5)
O1 Si1 C46 C47 138.9(5)
C40 Si1 C46 C47 17.3(6)
C52 Si1 C46 C47 -107.0(5)
C51 C46 C47 C48 -7.7(11)
Si1 C46 C47 C48 180.0(7)
C46 C47 C48 C49 3.7(16)
C47 C48 C49 C50 0.9(18)
C48 C49 C50 C51 -1.2(16)
C49 C50 C51 C46 -3.3(13)
C47 C46 C51 C50 7.7(10)
Si1 C46 C51 C50 -179.9(6)
O1 Si1 C52 C53 -59.9(4)
C40 Si1 C52 C53 56.9(4)
C46 Si1 C52 C53 -177.9(4)
O1 Si1 C52 C54 -179.2(4)
C40 Si1 C52 C54 -62.4(4)
C46 Si1 C52 C54 62.8(4)
O1 Si1 C52 C55 59.6(4)
C40 Si1 C52 C55 176.3(4)
C46 Si1 C52 C55 -58.5(4)
